data_7237990
loop_
_publ_author_name
'Mukundam, Vanga'
'Sa, Shreenibasa'
'Kumari, Anupa'
'Das, Ritwick'
'Venkatasubbaiah, Krishnan'

_publ_section_title
;
 B--N coordinated triaryl pyrazole: effect of dimerization, and optical
 and NLO properties
;
_journal_issue 40
_journal_name_full 'Journal of Materials Chemistry C'
_journal_page_first 12725
_journal_paper_doi 10.1039/C9TC04309H
_journal_volume 7
_journal_year 2019
_chemical_formula_moiety 'C54 H44 B2 N4 S2'
_chemical_formula_sum 'C54 H44 B2 N4 S2'
_chemical_formula_weight 834.67
_space_group_crystal_system monoclinic
_space_group_IT_number 14
_space_group_name_Hall '-P 2ybc'
_space_group_name_H-M_alt 'P 1 21/c 1'
_atom_sites_solution_hydrogens geom
_atom_sites_solution_primary direct
_audit_creation_date 2016-11-11
_audit_creation_method
;
Olex2 1.2
(compiled 2016.02.19 svn.r3266 for OlexSys, GUI svn.r5155)
;
_audit_update_record
;
2019-06-25 deposited with the CCDC.	2019-09-17 downloaded from the CCDC.
;
_cell_angle_alpha 90
_cell_angle_beta 95.549(6)
_cell_angle_gamma 90
_cell_formula_units_Z 2
_cell_length_a 7.0486(17)
_cell_length_b 15.859(4)
_cell_length_c 19.155(5)
_cell_measurement_reflns_used 1360
_cell_measurement_temperature 100
_cell_measurement_theta_max 18.65
_cell_measurement_theta_min 2.49
_cell_volume 2131.2(9)
_computing_cell_refinement 'SAINT v7.68A (Bruker, 2009)'
_computing_data_reduction 'SAINT v7.68A (Bruker, 2009)'
_computing_molecular_graphics 'Olex2 (Dolomanov et al., 2009)'
_computing_publication_material 'Olex2 (Dolomanov et al., 2009)'
_computing_structure_refinement 'ShelXL (Sheldrick, 2015)'
_computing_structure_solution 'ShelXS (Sheldrick, 2008)'
_diffrn_ambient_temperature 100
_diffrn_measured_fraction_theta_full 1.000
_diffrn_measured_fraction_theta_max 0.995
_diffrn_measurement_device_type 'Bruker APEX-II CCD'
_diffrn_measurement_method '\f and \w scans'
_diffrn_radiation_monochromator graphite
_diffrn_radiation_type MoK\a
_diffrn_radiation_wavelength 0.71073
_diffrn_reflns_av_R_equivalents 0.1428
_diffrn_reflns_av_unetI/netI 0.1165
_diffrn_reflns_Laue_measured_fraction_full 1.000
_diffrn_reflns_Laue_measured_fraction_max 0.995
_diffrn_reflns_limit_h_max 8
_diffrn_reflns_limit_h_min -7
_diffrn_reflns_limit_k_max 19
_diffrn_reflns_limit_k_min -19
_diffrn_reflns_limit_l_max 23
_diffrn_reflns_limit_l_min -23
_diffrn_reflns_number 27851
_diffrn_reflns_point_group_measured_fraction_full 1.000
_diffrn_reflns_point_group_measured_fraction_max 0.995
_diffrn_reflns_theta_full 25.242
_diffrn_reflns_theta_max 25.469
_diffrn_reflns_theta_min 1.670
_diffrn_standards_number 0
_exptl_absorpt_coefficient_mu 0.169
_exptl_absorpt_correction_T_max 0.7452
_exptl_absorpt_correction_T_min 0.5929
_exptl_absorpt_correction_type multi-scan
_exptl_absorpt_process_details
;
SADABS-2008/1 (Bruker,2008) was used for absorption correction.
wR2(int) was 0.0923 before and 0.0700 after correction.
The Ratio of minimum to maximum transmission is 0.7956.
The \l/2 correction factor is 0.0015.
;
_exptl_crystal_colour colourless
_exptl_crystal_colour_primary colourless
_exptl_crystal_density_diffrn 1.301
_exptl_crystal_description needle
_exptl_crystal_F_000 876
_exptl_crystal_size_max 0.24
_exptl_crystal_size_mid 0.21
_exptl_crystal_size_min 0.19
_refine_diff_density_max 0.305
_refine_diff_density_min -0.240
_refine_diff_density_rms 0.065
_refine_ls_extinction_coef 0.0097(13)
_refine_ls_extinction_expression Fc^*^=kFc[1+0.001xFc^2^\l^3^/sin(2\q)]^-1/4^
_refine_ls_extinction_method 'SHELXL-2016/4 (Sheldrick 2016)'
_refine_ls_goodness_of_fit_ref 0.978
_refine_ls_hydrogen_treatment constr
_refine_ls_matrix_type full
_refine_ls_number_parameters 283
_refine_ls_number_reflns 3937
_refine_ls_number_restraints 0
_refine_ls_restrained_S_all 0.978
_refine_ls_R_factor_all 0.1252
_refine_ls_R_factor_gt 0.0559
_refine_ls_shift/su_max 0.000
_refine_ls_shift/su_mean 0.000
_refine_ls_structure_factor_coef Fsqd
_refine_ls_weighting_details 'w=1/[\s^2^(Fo^2^)+(0.0582P)^2^] where P=(Fo^2^+2Fc^2^)/3'
_refine_ls_weighting_scheme calc
_refine_ls_wR_factor_gt 0.1223
_refine_ls_wR_factor_ref 0.1524
_reflns_Friedel_coverage 0.000
_reflns_number_gt 2151
_reflns_number_total 3937
_reflns_threshold_expression 'I > 2\s(I)'
_cod_data_source_file c9tc04309h2.cif
_cod_data_source_block vmd2pz2thiobme2
_cod_database_code 7237990
_shelx_space_group_comment
;
The symmetry employed for this shelxl refinement is uniquely defined
by the following loop, which should always be used as a source of
symmetry information in preference to the above space-group names.
They are only intended as comments.
;
_olex2_refinement_description
;
1. Fixed Uiso
 At 1.2 times of:
  All C(H) groups
 At 1.5 times of:
  All C(H,H,H) groups
2.a Aromatic/amide H refined with riding coordinates:
 C2(H2), C5(H5), C6(H6), C7(H7), C8(H8), C9(H9), C11(H11), C12(H12), C13(H13),
 C14(H14), C15(H15), C17(H17), C18(H18), C20(H20), C23(H23), C24(H24)
2.b Idealised Me refined as rotating group:
 C26(H26A,H26B,H26C), C27(H27A,H27B,H27C)
;
_shelx_shelxl_version_number 2016/4
_olex2_submission_special_instructions 'No special instructions were received'

loop_
_space_group_symop_operation_xyz
'x, y, z'
'-x, y+1/2, -z+1/2'
'-x, -y, -z'
'x, -y-1/2, z-1/2'

loop_
_atom_site_label
_atom_site_type_symbol
_atom_site_fract_x
_atom_site_fract_y
_atom_site_fract_z
_atom_site_U_iso_or_equiv
_atom_site_adp_type
_atom_site_occupancy
_atom_site_site_symmetry_order
_atom_site_calc_flag
_atom_site_refinement_flags_posn
S1 S 1.27764(12) 0.41058(5) 0.52226(5) 0.0378(3) Uani 1 1 d .
N1 N 0.4713(4) 0.19420(16) 0.47206(13) 0.0317(7) Uani 1 1 d .
N2 N 0.4917(4) 0.16231(16) 0.53935(13) 0.0314(7) Uani 1 1 d .
C1 C 0.3327(4) 0.1514(2) 0.43237(18) 0.0330(8) Uani 1 1 d .
C2 C 0.2624(4) 0.0924(2) 0.47497(16) 0.0313(8) Uani 1 1 d .
H2 H 0.163154 0.053230 0.461992 0.038 Uiso 1 1 calc R
C3 C 0.3632(5) 0.1002(2) 0.54114(17) 0.0326(8) Uani 1 1 d .
C4 C 0.3323(4) 0.0504(2) 0.60344(17) 0.0330(8) Uani 1 1 d .
C5 C 0.2617(4) -0.0316(2) 0.59492(18) 0.0337(8) Uani 1 1 d .
H5 H 0.243023 -0.055355 0.549257 0.040 Uiso 1 1 calc R
C6 C 0.2188(5) -0.0782(2) 0.6516(2) 0.0442(9) Uani 1 1 d .
H6 H 0.169008 -0.133632 0.645082 0.053 Uiso 1 1 calc R
C7 C 0.2483(5) -0.0441(2) 0.7187(2) 0.0454(10) Uani 1 1 d .
H7 H 0.219632 -0.076464 0.758090 0.054 Uiso 1 1 calc R
C8 C 0.3183(5) 0.0353(2) 0.72793(19) 0.0427(9) Uani 1 1 d .
H8 H 0.338580 0.058285 0.773855 0.051 Uiso 1 1 calc R
C9 C 0.3603(5) 0.0833(2) 0.67077(18) 0.0393(9) Uani 1 1 d .
H9 H 0.408485 0.138873 0.677791 0.047 Uiso 1 1 calc R
C10 C 0.2734(4) 0.1685(2) 0.35764(17) 0.0336(8) Uani 1 1 d .
C11 C 0.2918(5) 0.1054(2) 0.30942(18) 0.0384(9) Uani 1 1 d .
H11 H 0.345493 0.052759 0.324536 0.046 Uiso 1 1 calc R
C12 C 0.2328(5) 0.1179(2) 0.23881(19) 0.0466(10) Uani 1 1 d .
H12 H 0.247010 0.074655 0.205421 0.056 Uiso 1 1 calc R
C13 C 0.1532(5) 0.1943(3) 0.2183(2) 0.0500(10) Uani 1 1 d .
H13 H 0.113822 0.204048 0.170101 0.060 Uiso 1 1 calc R
C14 C 0.1298(5) 0.2568(2) 0.26648(19) 0.0459(10) Uani 1 1 d .
H14 H 0.071526 0.308659 0.251772 0.055 Uiso 1 1 calc R
C15 C 0.1907(5) 0.2441(2) 0.33564(18) 0.0376(9) Uani 1 1 d .
H15 H 0.175970 0.287615 0.368790 0.045 Uiso 1 1 calc R
C16 C 0.6196(5) 0.25293(19) 0.46049(17) 0.0304(8) Uani 1 1 d .
C17 C 0.6378(5) 0.2970(2) 0.39962(18) 0.0373(9) Uani 1 1 d .
H17 H 0.547705 0.291149 0.359729 0.045 Uiso 1 1 calc R
C18 C 0.7936(5) 0.3505(2) 0.39904(17) 0.0365(9) Uani 1 1 d .
H18 H 0.809563 0.382035 0.357855 0.044 Uiso 1 1 calc R
C19 C 0.9268(4) 0.35922(19) 0.45696(17) 0.0307(8) Uani 1 1 d .
C20 C 0.8990(4) 0.3125(2) 0.51698(17) 0.0331(8) Uani 1 1 d .
H20 H 0.988864 0.317870 0.557014 0.040 Uiso 1 1 calc R
C21 C 0.7452(4) 0.25847(19) 0.52038(16) 0.0306(8) Uani 1 1 d .
C22 C 1.0956(4) 0.4138(2) 0.45494(17) 0.0322(8) Uani 1 1 d .
C23 C 1.1381(5) 0.4704(2) 0.40527(18) 0.0354(8) Uani 1 1 d .
H23 H 1.056283 0.481598 0.363942 0.042 Uiso 1 1 calc R
C24 C 1.3147(5) 0.5107(2) 0.42107(18) 0.0367(8) Uani 1 1 d .
H24 H 1.363667 0.551512 0.391235 0.044 Uiso 1 1 calc R
C25 C 1.4096(4) 0.48582(19) 0.48333(17) 0.0316(8) Uani 1 1 d .
C26 C 0.8297(5) 0.1278(2) 0.60812(19) 0.0419(9) Uani 1 1 d .
H26A H 0.850962 0.093276 0.567173 0.063 Uiso 1 1 calc GR
H26B H 0.775561 0.092678 0.643339 0.063 Uiso 1 1 calc GR
H26C H 0.951176 0.151650 0.628160 0.063 Uiso 1 1 calc GR
C27 C 0.6304(5) 0.2618(2) 0.64880(17) 0.0389(9) Uani 1 1 d .
H27A H 0.733154 0.302457 0.660561 0.058 Uiso 1 1 calc GR
H27B H 0.614479 0.226286 0.689711 0.058 Uiso 1 1 calc GR
H27C H 0.511345 0.292057 0.635169 0.058 Uiso 1 1 calc GR
B1 B 0.6833(5) 0.2034(2) 0.5845(2) 0.0329(9) Uani 1 1 d .

loop_
_atom_site_aniso_label
_atom_site_aniso_U_11
_atom_site_aniso_U_22
_atom_site_aniso_U_33
_atom_site_aniso_U_23
_atom_site_aniso_U_13
_atom_site_aniso_U_12
S1 0.0325(5) 0.0362(5) 0.0442(6) 0.0061(4) 0.0017(4) -0.0080(4)
N1 0.0323(16) 0.0288(15) 0.0337(16) 0.0023(13) 0.0018(13) -0.0043(13)
N2 0.0330(16) 0.0281(15) 0.0326(16) 0.0014(13) 0.0008(13) -0.0017(13)
C1 0.0243(18) 0.0287(18) 0.045(2) -0.0021(16) -0.0011(16) -0.0023(15)
C2 0.0266(18) 0.0300(19) 0.0368(19) 0.0001(16) -0.0003(15) -0.0060(15)
C3 0.0327(19) 0.0274(18) 0.038(2) 0.0015(16) 0.0048(15) -0.0016(15)
C4 0.0275(19) 0.0301(19) 0.041(2) 0.0019(16) 0.0002(15) 0.0016(15)
C5 0.0287(19) 0.0313(19) 0.041(2) 0.0035(16) 0.0015(15) 0.0004(15)
C6 0.037(2) 0.032(2) 0.063(3) 0.004(2) 0.0029(19) -0.0053(17)
C7 0.041(2) 0.046(2) 0.050(2) 0.020(2) 0.0127(19) 0.0022(18)
C8 0.052(2) 0.039(2) 0.039(2) -0.0001(18) 0.0115(18) 0.0018(18)
C9 0.042(2) 0.0329(19) 0.044(2) 0.0045(18) 0.0079(17) -0.0040(17)
C10 0.0291(19) 0.034(2) 0.038(2) -0.0006(16) 0.0029(15) -0.0051(15)
C11 0.033(2) 0.037(2) 0.044(2) -0.0013(17) 0.0025(17) -0.0015(16)
C12 0.037(2) 0.050(2) 0.052(3) -0.0038(19) 0.0004(19) -0.0031(18)
C13 0.041(2) 0.068(3) 0.039(2) 0.004(2) -0.0051(18) -0.004(2)
C14 0.039(2) 0.046(2) 0.052(2) 0.010(2) 0.0016(19) 0.0038(18)
C15 0.035(2) 0.034(2) 0.043(2) 0.0029(17) 0.0021(17) 0.0016(16)
C16 0.0294(19) 0.0247(18) 0.0372(19) 0.0008(15) 0.0041(15) -0.0019(14)
C17 0.032(2) 0.039(2) 0.040(2) -0.0002(17) -0.0023(16) -0.0050(16)
C18 0.038(2) 0.035(2) 0.037(2) 0.0063(16) 0.0066(17) -0.0028(16)
C19 0.0281(19) 0.0273(18) 0.037(2) -0.0045(15) 0.0038(16) -0.0008(14)
C20 0.0308(19) 0.0328(19) 0.0349(19) -0.0016(16) -0.0007(15) -0.0032(15)
C21 0.0298(19) 0.0243(17) 0.038(2) 0.0020(15) 0.0045(16) -0.0010(14)
C22 0.0312(19) 0.0289(18) 0.0362(19) -0.0057(16) 0.0023(15) -0.0005(15)
C23 0.037(2) 0.0294(19) 0.039(2) 0.0037(16) -0.0008(16) -0.0053(16)
C24 0.037(2) 0.0303(19) 0.043(2) 0.0034(16) 0.0053(17) -0.0055(16)
C25 0.0311(19) 0.0222(18) 0.042(2) -0.0010(15) 0.0075(16) -0.0025(15)
C26 0.038(2) 0.033(2) 0.053(2) -0.0023(18) -0.0030(18) -0.0053(17)
C27 0.041(2) 0.033(2) 0.043(2) -0.0030(17) 0.0048(17) -0.0057(16)
B1 0.029(2) 0.033(2) 0.035(2) 0.0017(18) -0.0018(17) -0.0046(18)

loop_
_atom_type_symbol
_atom_type_description
_atom_type_scat_dispersion_real
_atom_type_scat_dispersion_imag
_atom_type_scat_source
C C 0.0033 0.0016 'International Tables Vol C Tables 4.2.6.8 and 6.1.1.4'
H H 0.0000 0.0000 'International Tables Vol C Tables 4.2.6.8 and 6.1.1.4'
B B 0.0013 0.0007 'International Tables Vol C Tables 4.2.6.8 and 6.1.1.4'
N N 0.0061 0.0033 'International Tables Vol C Tables 4.2.6.8 and 6.1.1.4'
S S 0.1246 0.1234 'International Tables Vol C Tables 4.2.6.8 and 6.1.1.4'

loop_
_geom_angle_atom_site_label_1
_geom_angle_atom_site_label_2
_geom_angle_atom_site_label_3
_geom_angle
_geom_angle_site_symmetry_1
_geom_angle_site_symmetry_3
C25 S1 C22 92.82(16) . .
N2 N1 C16 111.8(2) . .
C1 N1 N2 110.1(2) . .
C1 N1 C16 137.2(3) . .
N1 N2 B1 110.4(2) . .
C3 N2 N1 106.5(2) . .
C3 N2 B1 142.2(3) . .
N1 C1 C2 106.9(3) . .
N1 C1 C10 124.8(3) . .
C2 C1 C10 128.3(3) . .
C1 C2 H2 126.3 . .
C1 C2 C3 107.4(3) . .
C3 C2 H2 126.3 . .
N2 C3 C2 109.1(3) . .
N2 C3 C4 124.8(3) . .
C2 C3 C4 126.1(3) . .
C5 C4 C3 119.1(3) . .
C9 C4 C3 122.4(3) . .
C9 C4 C5 118.4(3) . .
C4 C5 H5 119.6 . .
C6 C5 C4 120.9(3) . .
C6 C5 H5 119.6 . .
C5 C6 H6 120.1 . .
C5 C6 C7 119.8(3) . .
C7 C6 H6 120.1 . .
C6 C7 H7 120.0 . .
C8 C7 C6 120.0(3) . .
C8 C7 H7 120.0 . .
C7 C8 H8 119.7 . .
C7 C8 C9 120.5(3) . .
C9 C8 H8 119.7 . .
C4 C9 C8 120.4(3) . .
C4 C9 H9 119.8 . .
C8 C9 H9 119.8 . .
C11 C10 C1 118.7(3) . .
C11 C10 C15 119.4(3) . .
C15 C10 C1 121.8(3) . .
C10 C11 H11 119.7 . .
C10 C11 C12 120.6(3) . .
C12 C11 H11 119.7 . .
C11 C12 H12 120.7 . .
C13 C12 C11 118.6(4) . .
C13 C12 H12 120.7 . .
C12 C13 H13 119.5 . .
C14 C13 C12 120.9(4) . .
C14 C13 H13 119.5 . .
C13 C14 H14 120.1 . .
C15 C14 C13 119.9(4) . .
C15 C14 H14 120.1 . .
C10 C15 H15 119.8 . .
C14 C15 C10 120.5(3) . .
C14 C15 H15 119.8 . .
C17 C16 N1 126.2(3) . .
C17 C16 C21 124.5(3) . .
C21 C16 N1 109.3(3) . .
C16 C17 H17 121.4 . .
C16 C17 C18 117.1(3) . .
C18 C17 H17 121.4 . .
C17 C18 H18 119.0 . .
C17 C18 C19 121.9(3) . .
C19 C18 H18 119.0 . .
C18 C19 C20 117.8(3) . .
C18 C19 C22 121.5(3) . .
C20 C19 C22 120.7(3) . .
C19 C20 H20 118.7 . .
C21 C20 C19 122.6(3) . .
C21 C20 H20 118.7 . .
C16 C21 C20 116.1(3) . .
C16 C21 B1 113.7(3) . .
C20 C21 B1 130.1(3) . .
C19 C22 S1 120.3(3) . .
C23 C22 S1 110.1(2) . .
C23 C22 C19 129.6(3) . .
C22 C23 H23 123.2 . .
C22 C23 C24 113.5(3) . .
C24 C23 H23 123.2 . .
C23 C24 H24 123.1 . .
C25 C24 C23 113.9(3) . .
C25 C24 H24 123.1 . .
C24 C25 S1 109.7(2) . .
C24 C25 C25 129.3(4) . 3_866
C25 C25 S1 121.0(3) 3_866 .
H26A C26 H26B 109.5 . .
H26A C26 H26C 109.5 . .
H26B C26 H26C 109.5 . .
B1 C26 H26A 109.5 . .
B1 C26 H26B 109.5 . .
B1 C26 H26C 109.5 . .
H27A C27 H27B 109.5 . .
H27A C27 H27C 109.5 . .
H27B C27 H27C 109.5 . .
B1 C27 H27A 109.5 . .
B1 C27 H27B 109.5 . .
B1 C27 H27C 109.5 . .
C21 B1 N2 94.7(2) . .
C21 B1 C26 113.9(3) . .
C21 B1 C27 111.9(3) . .
C26 B1 N2 108.6(3) . .
C27 B1 N2 112.7(3) . .
C27 B1 C26 113.6(3) . .

loop_
_geom_bond_atom_site_label_1
_geom_bond_atom_site_label_2
_geom_bond_distance
_geom_bond_site_symmetry_2
S1 C22 1.730(3) .
S1 C25 1.726(3) .
N1 N2 1.379(3) .
N1 C1 1.360(4) .
N1 C16 1.433(4) .
N2 C3 1.342(4) .
N2 B1 1.664(4) .
C1 C2 1.366(4) .
C1 C10 1.477(5) .
C2 H2 0.9500 .
C2 C3 1.397(4) .
C3 C4 1.465(4) .
C4 C5 1.395(4) .
C4 C9 1.388(4) .
C5 H5 0.9500 .
C5 C6 1.372(5) .
C6 H6 0.9500 .
C6 C7 1.391(5) .
C7 H7 0.9500 .
C7 C8 1.359(5) .
C8 H8 0.9500 .
C8 C9 1.388(4) .
C9 H9 0.9500 .
C10 C11 1.377(4) .
C10 C15 1.381(4) .
C11 H11 0.9500 .
C11 C12 1.391(5) .
C12 H12 0.9500 .
C12 C13 1.377(5) .
C13 H13 0.9500 .
C13 C14 1.375(5) .
C14 H14 0.9500 .
C14 C15 1.367(5) .
C15 H15 0.9500 .
C16 C17 1.376(4) .
C16 C21 1.382(4) .
C17 H17 0.9500 .
C17 C18 1.388(4) .
C18 H18 0.9500 .
C18 C19 1.389(4) .
C19 C20 1.398(4) .
C19 C22 1.475(4) .
C20 H20 0.9500 .
C20 C21 1.388(4) .
C21 B1 1.602(5) .
C22 C23 1.362(4) .
C23 H23 0.9500 .
C23 C24 1.406(4) .
C24 H24 0.9500 .
C24 C25 1.368(4) .
C25 C25 1.441(6) 3_866
C26 H26A 0.9800 .
C26 H26B 0.9800 .
C26 H26C 0.9800 .
C26 B1 1.617(5) .
C27 H27A 0.9800 .
C27 H27B 0.9800 .
C27 H27C 0.9800 .
C27 B1 1.613(5) .

loop_
_geom_torsion_atom_site_label_1
_geom_torsion_atom_site_label_2
_geom_torsion_atom_site_label_3
_geom_torsion_atom_site_label_4
_geom_torsion
_geom_torsion_site_symmetry_4
S1 C22 C23 C24 0.0(4) .
N1 N2 C3 C2 0.4(4) .
N1 N2 C3 C4 -178.3(3) .
N1 N2 B1 C21 -1.6(3) .
N1 N2 B1 C26 -118.8(3) .
N1 N2 B1 C27 114.4(3) .
N1 C1 C2 C3 -0.5(4) .
N1 C1 C10 C11 119.5(4) .
N1 C1 C10 C15 -64.2(5) .
N1 C16 C17 C18 -179.4(3) .
N1 C16 C21 C20 179.2(3) .
N1 C16 C21 B1 -3.2(4) .
N2 N1 C1 C2 0.8(4) .
N2 N1 C1 C10 -179.8(3) .
N2 N1 C16 C17 -178.5(3) .
N2 N1 C16 C21 1.9(4) .
N2 C3 C4 C5 -152.7(3) .
N2 C3 C4 C9 31.1(5) .
C1 N1 N2 C3 -0.7(3) .
C1 N1 N2 B1 170.8(3) .
C1 N1 C16 C17 14.2(6) .
C1 N1 C16 C21 -165.3(3) .
C1 C2 C3 N2 0.1(4) .
C1 C2 C3 C4 178.8(3) .
C1 C10 C11 C12 178.1(3) .
C1 C10 C15 C14 -177.2(3) .
C2 C1 C10 C11 -61.2(5) .
C2 C1 C10 C15 115.2(4) .
C2 C3 C4 C5 28.8(5) .
C2 C3 C4 C9 -147.4(3) .
C3 N2 B1 C21 165.1(4) .
C3 N2 B1 C26 47.9(5) .
C3 N2 B1 C27 -78.9(5) .
C3 C4 C5 C6 -175.6(3) .
C3 C4 C9 C8 176.1(3) .
C4 C5 C6 C7 -0.9(5) .
C5 C4 C9 C8 -0.1(5) .
C5 C6 C7 C8 0.5(5) .
C6 C7 C8 C9 0.2(5) .
C7 C8 C9 C4 -0.3(5) .
C9 C4 C5 C6 0.7(5) .
C10 C1 C2 C3 -179.9(3) .
C10 C11 C12 C13 -0.8(5) .
C11 C10 C15 C14 -0.9(5) .
C11 C12 C13 C14 -0.9(5) .
C12 C13 C14 C15 1.7(5) .
C13 C14 C15 C10 -0.8(5) .
C15 C10 C11 C12 1.7(5) .
C16 N1 N2 C3 -171.5(3) .
C16 N1 N2 B1 0.0(3) .
C16 N1 C1 C2 168.1(3) .
C16 N1 C1 C10 -12.4(6) .
C16 C17 C18 C19 0.4(5) .
C16 C21 B1 N2 2.9(3) .
C16 C21 B1 C26 115.6(3) .
C16 C21 B1 C27 -113.8(3) .
C17 C16 C21 C20 -0.3(5) .
C17 C16 C21 B1 177.2(3) .
C17 C18 C19 C20 -0.4(5) .
C17 C18 C19 C22 177.7(3) .
C18 C19 C20 C21 0.1(5) .
C18 C19 C22 S1 -169.6(3) .
C18 C19 C22 C23 9.7(5) .
C19 C20 C21 C16 0.3(5) .
C19 C20 C21 B1 -176.8(3) .
C19 C22 C23 C24 -179.4(3) .
C20 C19 C22 S1 8.5(4) .
C20 C19 C22 C23 -172.2(3) .
C20 C21 B1 N2 -180.0(3) .
C20 C21 B1 C26 -67.2(4) .
C20 C21 B1 C27 63.3(4) .
C21 C16 C17 C18 0.0(5) .
C22 S1 C25 C24 -0.4(3) .
C22 S1 C25 C25 179.0(4) 3_866
C22 C19 C20 C21 -178.1(3) .
C22 C23 C24 C25 -0.3(4) .
C23 C24 C25 S1 0.5(4) .
C23 C24 C25 C25 -178.9(4) 3_866
C25 S1 C22 C19 179.7(3) .
C25 S1 C22 C23 0.2(3) .
B1 N2 C3 C2 -166.6(4) .
B1 N2 C3 C4 14.7(6) .
